data_1564248
loop_
_publ_author_name
'Guo, Yi'
'Huang, Fang'
'Sun, Weiguang'
'Zhou, Yuan'
'Chen, Chunmei'
'Qi, Changxing'
'Yang, Jing'
'Li, Xiao-Nian'
'Luo, Zengwei'
'Zhu, Hucheng'
'Wang, Xiaochuan'
'Zhang, Yonghui'

_publ_section_title
;
 Unprecedented Polycyclic Polyprenylated Acylphloroglucinols with
 Anti-Alzheimer&#x2019;s Activity from St. John&#x2019;s Wort
;
_journal_name_full 'Chemical Science'
_journal_paper_doi 10.1039/D1SC03356E
_journal_year 2021
_chemical_absolute_configuration ad
_chemical_formula_moiety 'C31 H46 O6'
_chemical_formula_sum 'C31 H46 O6'
_chemical_formula_weight 514.68
_space_group_crystal_system orthorhombic
_space_group_IT_number 19
_space_group_name_Hall 'P 2ac 2ab'
_space_group_name_H-M_alt 'P 21 21 21'
_atom_sites_solution_hydrogens geom
_atom_sites_solution_primary direct
_atom_sites_solution_secondary difmap
_audit_creation_method SHELXL-2014/7
_audit_update_record
;
2017-12-18 deposited with the CCDC.	2021-07-21 downloaded from the CCDC.
;
_cell_angle_alpha 90
_cell_angle_beta 90
_cell_angle_gamma 90
_cell_formula_units_Z 4
_cell_length_a 10.7265(2)
_cell_length_b 15.4183(3)
_cell_length_c 16.9237(3)
_cell_measurement_reflns_used 9898
_cell_measurement_temperature 100(2)
_cell_measurement_theta_max 70.37
_cell_measurement_theta_min 3.88
_cell_volume 2798.92(9)
_computing_cell_refinement 'Bruker SAINT'
_computing_data_collection 'Bruker APEX2'
_computing_data_reduction 'Bruker SAINT'
_computing_molecular_graphics 'Bruker SHELXTL'
_computing_publication_material 'Bruker SHELXTL'
_computing_structure_refinement 'SHELXL-2014 (Sheldrick 2014)'
_computing_structure_solution 'SHELXS-97 (Sheldrick 2008)'
_diffrn_ambient_temperature 100(2)
_diffrn_measured_fraction_theta_full 0.990
_diffrn_measured_fraction_theta_max 0.975
_diffrn_measurement_device_type 'Bruker APEX-II CCD'
_diffrn_measurement_method '\f and \w scans'
_diffrn_radiation_type CuK\a
_diffrn_radiation_wavelength 1.54178
_diffrn_reflns_av_R_equivalents 0.0333
_diffrn_reflns_av_unetI/netI 0.0262
_diffrn_reflns_Laue_measured_fraction_full 0.990
_diffrn_reflns_Laue_measured_fraction_max 0.975
_diffrn_reflns_limit_h_max 12
_diffrn_reflns_limit_h_min -12
_diffrn_reflns_limit_k_max 14
_diffrn_reflns_limit_k_min -18
_diffrn_reflns_limit_l_max 20
_diffrn_reflns_limit_l_min -19
_diffrn_reflns_number 18027
_diffrn_reflns_point_group_measured_fraction_full 0.953
_diffrn_reflns_point_group_measured_fraction_max 0.929
_diffrn_reflns_theta_full 67.679
_diffrn_reflns_theta_max 70.367
_diffrn_reflns_theta_min 3.878
_diffrn_source 'fine-focus sealed tube'
_exptl_absorpt_coefficient_mu 0.663
_exptl_absorpt_correction_type multi-scan
_exptl_absorpt_process_details sadabs
_exptl_crystal_colour colourless
_exptl_crystal_density_diffrn 1.221
_exptl_crystal_description block
_exptl_crystal_F_000 1120
_exptl_crystal_size_max 0.800
_exptl_crystal_size_mid 0.600
_exptl_crystal_size_min 0.480
_exptl_transmission_factor_max 0.7533
_exptl_transmission_factor_min 0.5318
_refine_diff_density_max 0.160
_refine_diff_density_min -0.301
_refine_diff_density_rms 0.065
_refine_ls_abs_structure_details
;
 Flack x determined using 1999 quotients [(I+)-(I-)]/[(I+)+(I-)]
 (Parsons, Flack and Wagner, Acta Cryst. B69 (2013) 249-259).
;
_refine_ls_abs_structure_Flack 0.06(4)
_refine_ls_extinction_method none
_refine_ls_goodness_of_fit_ref 1.107
_refine_ls_hydrogen_treatment constr
_refine_ls_matrix_type full
_refine_ls_number_parameters 344
_refine_ls_number_reflns 4965
_refine_ls_number_restraints 0
_refine_ls_restrained_S_all 1.107
_refine_ls_R_factor_all 0.0316
_refine_ls_R_factor_gt 0.0315
_refine_ls_shift/su_max 0.000
_refine_ls_shift/su_mean 0.000
_refine_ls_structure_factor_coef Fsqd
_refine_ls_weighting_details 'w=1/[\s^2^(Fo^2^)+(0.0433P)^2^+0.5852P] where P=(Fo^2^+2Fc^2^)/3'
_refine_ls_weighting_scheme calc
_refine_ls_wR_factor_gt 0.0791
_refine_ls_wR_factor_ref 0.0792
_reflns_Friedel_coverage 0.689
_reflns_Friedel_fraction_full 0.904
_reflns_Friedel_fraction_max 0.869
_reflns_number_gt 4953
_reflns_number_total 4965
_reflns_threshold_expression 'I > 2\s(I)'
_cod_data_source_file d1sc03356e2.cif
_cod_data_source_block cu_zyh_hp14616_0m
_cod_database_code 1564248
_shelx_shelxl_version_number 2014/7
_shelx_space_group_comment
;
The symmetry employed for this shelxl refinement is uniquely defined
by the following loop, which should always be used as a source of
symmetry information in preference to the above space-group names.
They are only intended as comments.
;
_shelx_estimated_absorpt_t_min 0.619
_shelx_estimated_absorpt_t_max 0.741

loop_
_space_group_symop_operation_xyz
'x, y, z'
'x+1/2, -y+1/2, -z'
'-x, y+1/2, -z+1/2'
'-x+1/2, -y, z+1/2'

loop_
_atom_site_label
_atom_site_type_symbol
_atom_site_fract_x
_atom_site_fract_y
_atom_site_fract_z
_atom_site_U_iso_or_equiv
_atom_site_adp_type
_atom_site_occupancy
_atom_site_site_symmetry_order
_atom_site_calc_flag
_atom_site_refinement_flags_posn
_atom_site_refinement_flags_adp
_atom_site_refinement_flags_occupancy
_atom_site_disorder_assembly
_atom_site_disorder_group
O12 O 0.98038(11) 0.67051(8) 0.90888(7) 0.0150(3) Uani 1 1 d . . . . .
O29 O 0.77583(13) 0.67985(10) 1.01186(8) 0.0233(3) Uani 1 1 d . . . . .
H29 H 0.7253 0.6628 1.0464 0.035 Uiso 1 1 calc R U . . .
O13 O 1.16773(12) 0.60758(9) 0.92904(7) 0.0191(3) Uani 1 1 d . . . . .
O2 O 1.17915(11) 0.73498(8) 0.75820(7) 0.0145(3) Uani 1 1 d . . . . .
O14 O 0.94012(12) 0.86727(8) 0.64216(8) 0.0204(3) Uani 1 1 d . . . . .
O10 O 1.09520(12) 0.86254(9) 0.86736(8) 0.0211(3) Uani 1 1 d . . . . .
C27 C 0.5025(2) 0.43130(14) 0.78586(14) 0.0315(5) Uani 1 1 d . . . . .
H27A H 0.5424 0.4468 0.7357 0.047 Uiso 1 1 calc R U . . .
H27B H 0.4129 0.4435 0.7827 0.047 Uiso 1 1 calc R U . . .
H27C H 0.5153 0.3694 0.7963 0.047 Uiso 1 1 calc R U . . .
C25 C 0.55861(18) 0.48334(12) 0.85112(12) 0.0217(4) Uani 1 1 d . . . . .
C24 C 0.65381(17) 0.53753(12) 0.84134(11) 0.0196(4) Uani 1 1 d . . . . .
H24 H 0.6845 0.5660 0.8871 0.024 Uiso 1 1 calc R U . . .
C23 C 0.71741(17) 0.55777(12) 0.76399(11) 0.0190(4) Uani 1 1 d . . . . .
H23A H 0.6579 0.5877 0.7286 0.023 Uiso 1 1 calc R U . . .
H23B H 0.7426 0.5029 0.7382 0.023 Uiso 1 1 calc R U . . .
C5 C 0.83375(16) 0.61563(11) 0.77581(10) 0.0150(3) Uani 1 1 d . . . . .
H5 H 0.8256 0.6429 0.8292 0.018 Uiso 1 1 calc R U . . .
C4 C 0.95051(16) 0.55951(11) 0.77807(11) 0.0152(4) Uani 1 1 d . . . . .
H4A H 0.9600 0.5310 0.7260 0.018 Uiso 1 1 calc R U . . .
H4B H 0.9379 0.5132 0.8178 0.018 Uiso 1 1 calc R U . . .
C3 C 1.07280(16) 0.60715(11) 0.79757(10) 0.0126(3) Uani 1 1 d . . . . .
C13 C 1.08276(16) 0.62558(10) 0.88643(10) 0.0128(3) Uani 1 1 d . . . . .
C12 C 0.98286(17) 0.72132(11) 0.98110(10) 0.0159(4) Uani 1 1 d . . . . .
H12 H 1.0703 0.7251 1.0013 0.019 Uiso 1 1 calc R U . . .
C29 C 0.89930(17) 0.67966(13) 1.04387(11) 0.0190(4) Uani 1 1 d . . . . .
C31 C 0.93930(19) 0.58620(13) 1.05940(11) 0.0241(4) Uani 1 1 d . . . . .
H31A H 0.8839 0.5602 1.0988 0.036 Uiso 1 1 calc R U . . .
H31B H 1.0252 0.5855 1.0792 0.036 Uiso 1 1 calc R U . . .
H31C H 0.9346 0.5529 1.0102 0.036 Uiso 1 1 calc R U . . .
C30 C 0.90624(19) 0.73372(14) 1.11911(11) 0.0243(4) Uani 1 1 d . . . . .
H30A H 0.8773 0.7928 1.1081 0.036 Uiso 1 1 calc R U . . .
H30B H 0.9926 0.7356 1.1379 0.036 Uiso 1 1 calc R U . . .
H30C H 0.8532 0.7075 1.1598 0.036 Uiso 1 1 calc R U . . .
C26 C 0.4988(2) 0.47065(15) 0.93007(15) 0.0387(6) Uani 1 1 d . . . . .
H26A H 0.5494 0.4989 0.9708 0.058 Uiso 1 1 calc R U . . .
H26B H 0.4927 0.4085 0.9415 0.058 Uiso 1 1 calc R U . . .
H26C H 0.4152 0.4962 0.9296 0.058 Uiso 1 1 calc R U . . .
C6 C 0.84393(16) 0.69095(11) 0.71525(10) 0.0154(4) Uani 1 1 d . . . . .
C1 C 0.96314(15) 0.74886(11) 0.73387(10) 0.0129(3) Uani 1 1 d . . . . .
C2 C 1.07880(15) 0.69962(10) 0.76172(9) 0.0114(3) Uani 1 1 d . . . . .
C14 C 0.99656(16) 0.80101(11) 0.65673(10) 0.0151(3) Uani 1 1 d . . . . .
C15 C 1.09620(17) 0.77054(12) 0.59853(10) 0.0170(4) Uani 1 1 d . . . . .
H15 H 1.1229 0.7102 0.6119 0.020 Uiso 1 1 calc R U . . .
C16 C 1.20793(19) 0.83293(14) 0.60533(12) 0.0256(4) Uani 1 1 d . . . . .
H16A H 1.1819 0.8915 0.5900 0.038 Uiso 1 1 calc R U . . .
H16B H 1.2750 0.8133 0.5703 0.038 Uiso 1 1 calc R U . . .
H16C H 1.2380 0.8337 0.6600 0.038 Uiso 1 1 calc R U . . .
C17 C 1.04827(19) 0.77394(13) 0.51328(11) 0.0234(4) Uani 1 1 d . . . . .
H17A H 0.9785 0.7334 0.5072 0.035 Uiso 1 1 calc R U . . .
H17B H 1.1156 0.7577 0.4770 0.035 Uiso 1 1 calc R U . . .
H17C H 1.0201 0.8329 0.5011 0.035 Uiso 1 1 calc R U . . .
C9 C 0.91427(16) 0.81822(11) 0.79778(11) 0.0153(4) Uani 1 1 d . . . . .
H9 H 0.9192 0.8752 0.7698 0.018 Uiso 1 1 calc R U . . .
C8 C 0.77362(17) 0.80146(12) 0.80707(12) 0.0200(4) Uani 1 1 d . . . . .
H8A H 0.7568 0.7640 0.8534 0.024 Uiso 1 1 calc R U . . .
H8B H 0.7274 0.8566 0.8133 0.024 Uiso 1 1 calc R U . . .
C7 C 0.73720(17) 0.75591(13) 0.73034(12) 0.0207(4) Uani 1 1 d . . . . .
H7A H 0.7304 0.7980 0.6864 0.025 Uiso 1 1 calc R U . . .
H7B H 0.6566 0.7254 0.7363 0.025 Uiso 1 1 calc R U . . .
C10 C 0.99102(17) 0.83150(11) 0.87299(11) 0.0162(4) Uani 1 1 d . . . . .
C11 C 0.93845(18) 0.81162(12) 0.95469(11) 0.0201(4) Uani 1 1 d . . . . .
H11A H 0.8462 0.8131 0.9530 0.024 Uiso 1 1 calc R U . . .
H11B H 0.9671 0.8560 0.9929 0.024 Uiso 1 1 calc R U . . .
C28 C 0.84201(18) 0.65606(12) 0.63035(11) 0.0192(4) Uani 1 1 d . . . . .
H28A H 0.7698 0.6179 0.6234 0.029 Uiso 1 1 calc R U . . .
H28B H 0.9187 0.6234 0.6202 0.029 Uiso 1 1 calc R U . . .
H28C H 0.8363 0.7047 0.5932 0.029 Uiso 1 1 calc R U . . .
C18 C 1.18883(16) 0.55502(11) 0.77235(11) 0.0142(3) Uani 1 1 d . . . . .
H18A H 1.2642 0.5839 0.7935 0.017 Uiso 1 1 calc R U . . .
H18B H 1.1843 0.4963 0.7959 0.017 Uiso 1 1 calc R U . . .
C19 C 1.20138(16) 0.54650(11) 0.68405(10) 0.0151(4) Uani 1 1 d . . . . .
H19 H 1.1384 0.5140 0.6580 0.018 Uiso 1 1 calc R U . . .
C20 C 1.29065(16) 0.57937(11) 0.63847(11) 0.0155(4) Uani 1 1 d . . . . .
C21 C 1.28609(18) 0.56858(13) 0.55027(11) 0.0217(4) Uani 1 1 d . . . . .
H21A H 1.2164 0.5305 0.5362 0.033 Uiso 1 1 calc R U . . .
H21B H 1.3644 0.5429 0.5318 0.033 Uiso 1 1 calc R U . . .
H21C H 1.2745 0.6254 0.5253 0.033 Uiso 1 1 calc R U . . .
C22 C 1.40048(17) 0.63118(13) 0.66831(11) 0.0215(4) Uani 1 1 d . . . . .
H22A H 1.3925 0.6915 0.6509 0.032 Uiso 1 1 calc R U . . .
H22B H 1.4778 0.6065 0.6472 0.032 Uiso 1 1 calc R U . . .
H22C H 1.4024 0.6291 0.7262 0.032 Uiso 1 1 calc R U . . .

loop_
_atom_site_aniso_label
_atom_site_aniso_U_11
_atom_site_aniso_U_22
_atom_site_aniso_U_33
_atom_site_aniso_U_23
_atom_site_aniso_U_13
_atom_site_aniso_U_12
O12 0.0136(6) 0.0200(6) 0.0113(6) -0.0021(5) 0.0002(5) 0.0034(5)
O29 0.0141(6) 0.0359(8) 0.0198(6) 0.0030(6) 0.0020(5) 0.0017(6)
O13 0.0159(6) 0.0267(7) 0.0146(6) 0.0013(5) -0.0015(5) 0.0056(5)
O2 0.0131(6) 0.0158(6) 0.0147(6) 0.0001(5) -0.0010(5) -0.0020(5)
O14 0.0248(7) 0.0178(6) 0.0187(6) 0.0026(5) -0.0013(5) 0.0060(5)
O10 0.0198(7) 0.0233(6) 0.0202(7) -0.0023(5) -0.0025(5) -0.0017(5)
C27 0.0235(11) 0.0317(10) 0.0394(12) -0.0021(9) 0.0030(9) -0.0111(9)
C25 0.0195(9) 0.0180(9) 0.0278(10) 0.0014(7) 0.0061(8) 0.0012(7)
C24 0.0178(9) 0.0202(9) 0.0209(9) -0.0026(7) 0.0017(8) -0.0022(7)
C23 0.0134(8) 0.0235(9) 0.0202(9) -0.0019(8) -0.0007(7) -0.0045(7)
C5 0.0110(8) 0.0188(8) 0.0153(8) -0.0005(7) -0.0008(7) -0.0021(7)
C4 0.0138(8) 0.0143(8) 0.0175(8) -0.0005(7) 0.0011(7) -0.0019(7)
C3 0.0124(8) 0.0130(7) 0.0124(8) 0.0006(6) 0.0003(7) 0.0004(6)
C13 0.0119(8) 0.0128(7) 0.0137(8) 0.0025(6) 0.0026(7) -0.0013(6)
C12 0.0159(8) 0.0214(8) 0.0103(7) -0.0029(7) -0.0004(7) 0.0024(7)
C29 0.0142(8) 0.0286(10) 0.0143(8) 0.0012(8) 0.0008(7) 0.0037(7)
C31 0.0247(10) 0.0294(10) 0.0182(9) 0.0051(8) 0.0057(8) 0.0041(8)
C30 0.0230(10) 0.0367(11) 0.0132(8) -0.0013(8) 0.0029(8) 0.0080(9)
C26 0.0483(14) 0.0291(11) 0.0386(13) -0.0005(10) 0.0221(11) -0.0105(11)
C6 0.0099(8) 0.0185(8) 0.0179(8) 0.0007(7) -0.0033(7) 0.0000(7)
C1 0.0116(8) 0.0145(7) 0.0125(8) -0.0010(6) -0.0004(6) 0.0013(6)
C2 0.0125(8) 0.0136(7) 0.0082(7) -0.0013(6) 0.0005(6) -0.0007(6)
C14 0.0158(8) 0.0147(8) 0.0146(8) 0.0003(6) -0.0040(7) -0.0018(7)
C15 0.0177(9) 0.0182(8) 0.0152(8) 0.0030(7) 0.0002(7) 0.0032(7)
C16 0.0211(10) 0.0341(11) 0.0217(10) 0.0071(8) 0.0015(8) -0.0046(8)
C17 0.0269(10) 0.0278(10) 0.0156(8) 0.0015(8) 0.0001(8) 0.0015(8)
C9 0.0155(9) 0.0141(8) 0.0163(8) -0.0003(7) 0.0005(7) 0.0036(7)
C8 0.0136(9) 0.0210(9) 0.0253(9) -0.0026(8) 0.0009(8) 0.0053(7)
C7 0.0121(9) 0.0233(9) 0.0266(10) -0.0001(8) -0.0027(7) 0.0032(7)
C10 0.0185(9) 0.0136(7) 0.0164(9) -0.0017(7) 0.0013(7) 0.0052(7)
C11 0.0232(9) 0.0217(9) 0.0152(8) -0.0017(7) 0.0028(8) 0.0042(8)
C28 0.0169(8) 0.0234(9) 0.0172(9) -0.0010(7) -0.0047(7) -0.0039(7)
C18 0.0127(8) 0.0136(8) 0.0164(8) 0.0013(7) 0.0013(7) 0.0016(6)
C19 0.0153(8) 0.0135(8) 0.0163(9) -0.0026(6) -0.0021(7) 0.0026(6)
C20 0.0129(8) 0.0177(8) 0.0159(8) -0.0018(7) -0.0009(7) 0.0058(7)
C21 0.0199(9) 0.0293(10) 0.0160(9) -0.0026(8) 0.0004(8) 0.0036(8)
C22 0.0158(9) 0.0321(10) 0.0165(8) 0.0015(8) 0.0020(7) -0.0046(8)

loop_
_atom_type_symbol
_atom_type_description
_atom_type_scat_dispersion_real
_atom_type_scat_dispersion_imag
_atom_type_scat_source
C C 0.0181 0.0091 'International Tables Vol C Tables 4.2.6.8 and 6.1.1.4'
H H 0.0000 0.0000 'International Tables Vol C Tables 4.2.6.8 and 6.1.1.4'
O O 0.0492 0.0322 'International Tables Vol C Tables 4.2.6.8 and 6.1.1.4'

loop_
_geom_angle_atom_site_label_1
_geom_angle_atom_site_label_2
_geom_angle_atom_site_label_3
_geom_angle
_geom_angle_site_symmetry_1
_geom_angle_site_symmetry_3
_geom_angle_publ_flag
C13 O12 C12 119.86(13) . . ?
C29 O29 H29 109.5 . . ?
C25 C27 H27A 109.5 . . ?
C25 C27 H27B 109.5 . . ?
H27A C27 H27B 109.5 . . ?
C25 C27 H27C 109.5 . . ?
H27A C27 H27C 109.5 . . ?
H27B C27 H27C 109.5 . . ?
C24 C25 C27 123.75(18) . . ?
C24 C25 C26 121.52(19) . . ?
C27 C25 C26 114.73(18) . . ?
C25 C24 C23 125.81(18) . . ?
C25 C24 H24 117.1 . . ?
C23 C24 H24 117.1 . . ?
C24 C23 C5 111.83(15) . . ?
C24 C23 H23A 109.3 . . ?
C5 C23 H23A 109.3 . . ?
C24 C23 H23B 109.3 . . ?
C5 C23 H23B 109.3 . . ?
H23A C23 H23B 107.9 . . ?
C4 C5 C23 109.81(14) . . ?
C4 C5 C6 112.56(14) . . ?
C23 C5 C6 113.75(14) . . ?
C4 C5 H5 106.8 . . ?
C23 C5 H5 106.8 . . ?
C6 C5 H5 106.8 . . ?
C5 C4 C3 115.79(14) . . ?
C5 C4 H4A 108.3 . . ?
C3 C4 H4A 108.3 . . ?
C5 C4 H4B 108.3 . . ?
C3 C4 H4B 108.3 . . ?
H4A C4 H4B 107.4 . . ?
C13 C3 C4 110.97(14) . . ?
C13 C3 C18 108.16(14) . . ?
C4 C3 C18 112.32(13) . . ?
C13 C3 C2 102.14(13) . . ?
C4 C3 C2 112.97(13) . . ?
C18 C3 C2 109.73(13) . . ?
O13 C13 O12 124.65(16) . . ?
O13 C13 C3 126.99(15) . . ?
O12 C13 C3 108.28(14) . . ?
O12 C12 C29 110.30(14) . . ?
O12 C12 C11 103.77(13) . . ?
C29 C12 C11 113.58(15) . . ?
O12 C12 H12 109.7 . . ?
C29 C12 H12 109.7 . . ?
C11 C12 H12 109.7 . . ?
O29 C29 C30 111.13(15) . . ?
O29 C29 C31 109.11(16) . . ?
C30 C29 C31 111.03(16) . . ?
O29 C29 C12 106.16(14) . . ?
C30 C29 C12 108.76(16) . . ?
C31 C29 C12 110.54(15) . . ?
C29 C31 H31A 109.5 . . ?
C29 C31 H31B 109.5 . . ?
H31A C31 H31B 109.5 . . ?
C29 C31 H31C 109.5 . . ?
H31A C31 H31C 109.5 . . ?
H31B C31 H31C 109.5 . . ?
C29 C30 H30A 109.5 . . ?
C29 C30 H30B 109.5 . . ?
H30A C30 H30B 109.5 . . ?
C29 C30 H30C 109.5 . . ?
H30A C30 H30C 109.5 . . ?
H30B C30 H30C 109.5 . . ?
C25 C26 H26A 109.5 . . ?
C25 C26 H26B 109.5 . . ?
H26A C26 H26B 109.5 . . ?
C25 C26 H26C 109.5 . . ?
H26A C26 H26C 109.5 . . ?
H26B C26 H26C 109.5 . . ?
C28 C6 C7 111.89(15) . . ?
C28 C6 C5 110.79(15) . . ?
C7 C6 C5 108.91(15) . . ?
C28 C6 C1 113.14(14) . . ?
C7 C6 C1 101.50(13) . . ?
C5 C6 C1 110.21(13) . . ?
C2 C1 C14 108.94(13) . . ?
C2 C1 C6 115.75(13) . . ?
C14 C1 C6 107.78(13) . . ?
C2 C1 C9 112.78(13) . . ?
C14 C1 C9 106.98(13) . . ?
C6 C1 C9 104.14(13) . . ?
O2 C2 C1 118.92(14) . . ?
O2 C2 C3 118.11(14) . . ?
C1 C2 C3 122.92(14) . . ?
O14 C14 C15 118.51(16) . . ?
O14 C14 C1 119.02(16) . . ?
C15 C14 C1 122.46(14) . . ?
C14 C15 C17 111.21(15) . . ?
C14 C15 C16 107.70(15) . . ?
C17 C15 C16 108.04(15) . . ?
C14 C15 H15 109.9 . . ?
C17 C15 H15 109.9 . . ?
C16 C15 H15 109.9 . . ?
C15 C16 H16A 109.5 . . ?
C15 C16 H16B 109.5 . . ?
H16A C16 H16B 109.5 . . ?
C15 C16 H16C 109.5 . . ?
H16A C16 H16C 109.5 . . ?
H16B C16 H16C 109.5 . . ?
C15 C17 H17A 109.5 . . ?
C15 C17 H17B 109.5 . . ?
H17A C17 H17B 109.5 . . ?
C15 C17 H17C 109.5 . . ?
H17A C17 H17C 109.5 . . ?
H17B C17 H17C 109.5 . . ?
C10 C9 C8 117.72(15) . . ?
C10 C9 C1 118.22(14) . . ?
C8 C9 C1 106.06(14) . . ?
C10 C9 H9 104.4 . . ?
C8 C9 H9 104.4 . . ?
C1 C9 H9 104.4 . . ?
C7 C8 C9 103.95(15) . . ?
C7 C8 H8A 111.0 . . ?
C9 C8 H8A 111.0 . . ?
C7 C8 H8B 111.0 . . ?
C9 C8 H8B 111.0 . . ?
H8A C8 H8B 109.0 . . ?
C8 C7 C6 104.45(14) . . ?
C8 C7 H7A 110.9 . . ?
C6 C7 H7A 110.9 . . ?
C8 C7 H7B 110.9 . . ?
C6 C7 H7B 110.9 . . ?
H7A C7 H7B 108.9 . . ?
O10 C10 C11 119.26(17) . . ?
O10 C10 C9 118.74(16) . . ?
C11 C10 C9 121.92(16) . . ?
C10 C11 C12 109.33(14) . . ?
C10 C11 H11A 109.8 . . ?
C12 C11 H11A 109.8 . . ?
C10 C11 H11B 109.8 . . ?
C12 C11 H11B 109.8 . . ?
H11A C11 H11B 108.3 . . ?
C6 C28 H28A 109.5 . . ?
C6 C28 H28B 109.5 . . ?
H28A C28 H28B 109.5 . . ?
C6 C28 H28C 109.5 . . ?
H28A C28 H28C 109.5 . . ?
H28B C28 H28C 109.5 . . ?
C19 C18 C3 113.10(14) . . ?
C19 C18 H18A 109.0 . . ?
C3 C18 H18A 109.0 . . ?
C19 C18 H18B 109.0 . . ?
C3 C18 H18B 109.0 . . ?
H18A C18 H18B 107.8 . . ?
C20 C19 C18 127.34(17) . . ?
C20 C19 H19 116.3 . . ?
C18 C19 H19 116.3 . . ?
C19 C20 C21 120.70(17) . . ?
C19 C20 C22 124.70(17) . . ?
C21 C20 C22 114.58(16) . . ?
C20 C21 H21A 109.5 . . ?
C20 C21 H21B 109.5 . . ?
H21A C21 H21B 109.5 . . ?
C20 C21 H21C 109.5 . . ?
H21A C21 H21C 109.5 . . ?
H21B C21 H21C 109.5 . . ?
C20 C22 H22A 109.5 . . ?
C20 C22 H22B 109.5 . . ?
H22A C22 H22B 109.5 . . ?
C20 C22 H22C 109.5 . . ?
H22A C22 H22C 109.5 . . ?
H22B C22 H22C 109.5 . . ?

loop_
_geom_bond_atom_site_label_1
_geom_bond_atom_site_label_2
_geom_bond_distance
_geom_bond_site_symmetry_2
_geom_bond_publ_flag
O12 C13 1.353(2) . ?
O12 C12 1.452(2) . ?
O29 C29 1.431(2) . ?
O29 H29 0.8400 . ?
O13 C13 1.195(2) . ?
O2 C2 1.208(2) . ?
O14 C14 1.213(2) . ?
O10 C10 1.219(2) . ?
C27 C25 1.492(3) . ?
C27 H27A 0.9800 . ?
C27 H27B 0.9800 . ?
C27 H27C 0.9800 . ?
C25 C24 1.330(3) . ?
C25 C26 1.495(3) . ?
C24 C23 1.509(3) . ?
C24 H24 0.9500 . ?
C23 C5 1.547(2) . ?
C23 H23A 0.9900 . ?
C23 H23B 0.9900 . ?
C5 C4 1.523(2) . ?
C5 C6 1.553(2) . ?
C5 H5 1.0000 . ?
C4 C3 1.539(2) . ?
C4 H4A 0.9900 . ?
C4 H4B 0.9900 . ?
C3 C13 1.534(2) . ?
C3 C18 1.542(2) . ?
C3 C2 1.551(2) . ?
C12 C29 1.531(3) . ?
C12 C11 1.538(3) . ?
C12 H12 1.0000 . ?
C29 C30 1.524(3) . ?
C29 C31 1.526(3) . ?
C31 H31A 0.9800 . ?
C31 H31B 0.9800 . ?
C31 H31C 0.9800 . ?
C30 H30A 0.9800 . ?
C30 H30B 0.9800 . ?
C30 H30C 0.9800 . ?
C26 H26A 0.9800 . ?
C26 H26B 0.9800 . ?
C26 H26C 0.9800 . ?
C6 C28 1.534(2) . ?
C6 C7 1.542(2) . ?
C6 C1 1.591(2) . ?
C1 C2 1.529(2) . ?
C1 C14 1.575(2) . ?
C1 C9 1.609(2) . ?
C14 C15 1.527(3) . ?
C15 C17 1.533(2) . ?
C15 C16 1.541(3) . ?
C15 H15 1.0000 . ?
C16 H16A 0.9800 . ?
C16 H16B 0.9800 . ?
C16 H16C 0.9800 . ?
C17 H17A 0.9800 . ?
C17 H17B 0.9800 . ?
C17 H17C 0.9800 . ?
C9 C10 1.530(3) . ?
C9 C8 1.539(2) . ?
C9 H9 1.0000 . ?
C8 C7 1.527(3) . ?
C8 H8A 0.9900 . ?
C8 H8B 0.9900 . ?
C7 H7A 0.9900 . ?
C7 H7B 0.9900 . ?
C10 C11 1.524(2) . ?
C11 H11A 0.9900 . ?
C11 H11B 0.9900 . ?
C28 H28A 0.9800 . ?
C28 H28B 0.9800 . ?
C28 H28C 0.9800 . ?
C18 C19 1.506(2) . ?
C18 H18A 0.9900 . ?
C18 H18B 0.9900 . ?
C19 C20 1.330(3) . ?
C19 H19 0.9500 . ?
C20 C21 1.503(3) . ?
C20 C22 1.510(3) . ?
C21 H21A 0.9800 . ?
C21 H21B 0.9800 . ?
C21 H21C 0.9800 . ?
C22 H22A 0.9800 . ?
C22 H22B 0.9800 . ?
C22 H22C 0.9800 . ?

loop_
_geom_hbond_atom_site_label_D
_geom_hbond_atom_site_label_H
_geom_hbond_atom_site_label_A
_geom_hbond_distance_DH
_geom_hbond_distance_HA
_geom_hbond_distance_DA
_geom_hbond_angle_DHA
_geom_hbond_site_symmetry_A
C9 H9 O14 1.00 2.17 2.754(2) 115.3 .
C30 H30C O2 0.98 2.49 3.237(2) 132.9 2_467
C12 H12 O29 1.00 2.66 3.494(2) 141.5 2_567
O29 H29 O10 0.84 2.06 2.8913(19) 172.7 2_467
C9 H9 O14 1.00 2.17 2.754(2) 115.3 .
C30 H30C O2 0.98 2.49 3.237(2) 132.9 2_467
C12 H12 O29 1.00 2.66 3.494(2) 141.5 2_567
O29 H29 O10 0.84 2.06 2.8913(19) 172.7 2_467
C9 H9 O14 1.00 2.17 2.754(2) 115.3 .
C30 H30C O2 0.98 2.49 3.237(2) 132.9 2_467
C12 H12 O29 1.00 2.66 3.494(2) 141.5 2_567
O29 H29 O10 0.84 2.06 2.8913(19) 172.7 2_467
C9 H9 O14 1.00 2.17 2.754(2) 115.3 .
C30 H30C O2 0.98 2.49 3.237(2) 132.9 2_467
C12 H12 O29 1.00 2.66 3.494(2) 141.5 2_567
O29 H29 O10 0.84 2.06 2.8913(19) 172.7 2_467
O29 H29 O10 0.84 2.06 2.8913(19) 172.7 2_467
C12 H12 O29 1.00 2.66 3.494(2) 141.5 2_567
C30 H30C O2 0.98 2.49 3.237(2) 132.9 2_467
C9 H9 O14 1.00 2.17 2.754(2) 115.3 .
O29 H29 O10 0.84 2.06 2.8913(19) 172.7 2_467
C12 H12 O29 1.00 2.66 3.494(2) 141.5 2_567
C30 H30C O2 0.98 2.49 3.237(2) 132.9 2_467
C9 H9 O14 1.00 2.17 2.754(2) 115.3 .
O29 H29 O10 0.84 2.06 2.8913(19) 172.7 2_467
C12 H12 O29 1.00 2.66 3.494(2) 141.5 2_567
C30 H30C O2 0.98 2.49 3.237(2) 132.9 2_467
C9 H9 O14 1.00 2.17 2.754(2) 115.3 .
O29 H29 O10 0.84 2.06 2.8913(19) 172.7 2_467
C12 H12 O29 1.00 2.66 3.494(2) 141.5 2_567
C30 H30C O2 0.98 2.49 3.237(2) 132.9 2_467
C9 H9 O14 1.00 2.17 2.754(2) 115.3 .

loop_
_geom_torsion_atom_site_label_1
_geom_torsion_atom_site_label_2
_geom_torsion_atom_site_label_3
_geom_torsion_atom_site_label_4
_geom_torsion
_geom_torsion_site_symmetry_1
_geom_torsion_site_symmetry_2
_geom_torsion_site_symmetry_3
_geom_torsion_site_symmetry_4
_geom_torsion_publ_flag
C27 C25 C24 C23 2.2(3) . . . . ?
C26 C25 C24 C23 -177.4(2) . . . . ?
C25 C24 C23 C5 -173.64(18) . . . . ?
C24 C23 C5 C4 97.01(18) . . . . ?
C24 C23 C5 C6 -135.83(16) . . . . ?
C23 C5 C4 C3 -174.31(15) . . . . ?
C6 C5 C4 C3 57.9(2) . . . . ?
C5 C4 C3 C13 77.70(18) . . . . ?
C5 C4 C3 C18 -161.09(15) . . . . ?
C5 C4 C3 C2 -36.3(2) . . . . ?
C12 O12 C13 O13 17.7(2) . . . . ?
C12 O12 C13 C3 -159.27(14) . . . . ?
C4 C3 C13 O13 127.43(18) . . . . ?
C18 C3 C13 O13 3.8(2) . . . . ?
C2 C3 C13 O13 -111.91(18) . . . . ?
C4 C3 C13 O12 -55.72(17) . . . . ?
C18 C3 C13 O12 -179.34(13) . . . . ?
C2 C3 C13 O12 64.94(15) . . . . ?
C13 O12 C12 C29 -110.32(17) . . . . ?
C13 O12 C12 C11 127.68(15) . . . . ?
O12 C12 C29 O29 -61.41(18) . . . . ?
C11 C12 C29 O29 54.6(2) . . . . ?
O12 C12 C29 C30 178.93(14) . . . . ?
C11 C12 C29 C30 -65.1(2) . . . . ?
O12 C12 C29 C31 56.79(19) . . . . ?
C11 C12 C29 C31 172.80(15) . . . . ?
C4 C5 C6 C28 69.60(18) . . . . ?
C23 C5 C6 C28 -56.11(19) . . . . ?
C4 C5 C6 C7 -166.92(14) . . . . ?
C23 C5 C6 C7 67.36(19) . . . . ?
C4 C5 C6 C1 -56.39(18) . . . . ?
C23 C5 C6 C1 177.89(14) . . . . ?
C28 C6 C1 C2 -86.87(18) . . . . ?
C7 C6 C1 C2 153.09(15) . . . . ?
C5 C6 C1 C2 37.8(2) . . . . ?
C28 C6 C1 C14 35.34(19) . . . . ?
C7 C6 C1 C14 -84.70(16) . . . . ?
C5 C6 C1 C14 160.00(14) . . . . ?
C28 C6 C1 C9 148.74(15) . . . . ?
C7 C6 C1 C9 28.70(16) . . . . ?
C5 C6 C1 C9 -86.60(15) . . . . ?
C14 C1 C2 O2 40.33(19) . . . . ?
C6 C1 C2 O2 161.92(15) . . . . ?
C9 C1 C2 O2 -78.29(19) . . . . ?
C14 C1 C2 C3 -142.15(15) . . . . ?
C6 C1 C2 C3 -20.6(2) . . . . ?
C9 C1 C2 C3 99.23(17) . . . . ?
C13 C3 C2 O2 76.84(17) . . . . ?
C4 C3 C2 O2 -163.90(15) . . . . ?
C18 C3 C2 O2 -37.7(2) . . . . ?
C13 C3 C2 C1 -100.70(16) . . . . ?
C4 C3 C2 C1 18.6(2) . . . . ?
C18 C3 C2 C1 144.72(15) . . . . ?
C2 C1 C14 O14 -151.74(15) . . . . ?
C6 C1 C14 O14 81.93(19) . . . . ?
C9 C1 C14 O14 -29.5(2) . . . . ?
C2 C1 C14 C15 29.3(2) . . . . ?
C6 C1 C14 C15 -97.02(18) . . . . ?
C9 C1 C14 C15 151.51(15) . . . . ?
O14 C14 C15 C17 -46.8(2) . . . . ?
C1 C14 C15 C17 132.11(17) . . . . ?
O14 C14 C15 C16 71.4(2) . . . . ?
C1 C14 C15 C16 -109.68(17) . . . . ?
C2 C1 C9 C10 4.4(2) . . . . ?
C14 C1 C9 C10 -115.36(16) . . . . ?
C6 C1 C9 C10 130.68(15) . . . . ?
C2 C1 C9 C8 -130.34(15) . . . . ?
C14 C1 C9 C8 109.91(15) . . . . ?
C6 C1 C9 C8 -4.05(17) . . . . ?
C10 C9 C8 C7 -157.66(15) . . . . ?
C1 C9 C8 C7 -22.66(19) . . . . ?
C9 C8 C7 C6 42.24(18) . . . . ?
C28 C6 C7 C8 -164.99(15) . . . . ?
C5 C6 C7 C8 72.19(17) . . . . ?
C1 C6 C7 C8 -44.07(17) . . . . ?
C8 C9 C10 O10 -164.73(16) . . . . ?
C1 C9 C10 O10 65.7(2) . . . . ?
C8 C9 C10 C11 11.9(2) . . . . ?
C1 C9 C10 C11 -117.61(18) . . . . ?
O10 C10 C11 C12 -85.3(2) . . . . ?
C9 C10 C11 C12 98.07(19) . . . . ?
O12 C12 C11 C10 -37.50(19) . . . . ?
C29 C12 C11 C10 -157.28(15) . . . . ?
C13 C3 C18 C19 -169.80(14) . . . . ?
C4 C3 C18 C19 67.39(18) . . . . ?
C2 C3 C18 C19 -59.14(18) . . . . ?
C3 C18 C19 C20 114.67(19) . . . . ?
C18 C19 C20 C21 -176.91(16) . . . . ?
C18 C19 C20 C22 1.4(3) . . . . ?
